data_7047872
loop_
_publ_author_name
'Mondal, Amit Kumar'
'Jover, Jes\'us'
'Ruiz, Eliseo'
'Konar, Sanjit'

_publ_section_title
;
 Single-ion magnetic anisotropy in a vacant octahedral Co(ii) complex.
;
_journal_issue 1
_journal_name_full 'Dalton transactions (Cambridge, England : 2003)'
_journal_page_first 25
_journal_page_last 29
_journal_paper_doi 10.1039/c8dt03862g
_journal_volume 48
_journal_year 2018
_chemical_formula_moiety 'C60 H48 Cl Co P4, Cl O4'
_chemical_formula_sum 'C60 H48 Cl2 Co O4 P4'
_chemical_formula_weight 1086.69
_space_group_crystal_system orthorhombic
_space_group_IT_number 56
_space_group_name_Hall '-P 2ab 2ac'
_space_group_name_H-M_alt 'P c c n'
_symmetry_space_group_name_Hall '-P 2ab 2ac'
_symmetry_space_group_name_H-M 'P c c n'
_atom_sites_solution_hydrogens geom
_audit_creation_method SHELXL-2014/7
_audit_update_record
;
2017-04-19 deposited with the CCDC.
2018-10-23 downloaded from the CCDC.
;
_cell_angle_alpha 90
_cell_angle_beta 90
_cell_angle_gamma 90
_cell_formula_units_Z 4
_cell_length_a 14.5624(7)
_cell_length_b 18.1327(11)
_cell_length_c 19.1519(11)
_cell_measurement_reflns_used 9933
_cell_measurement_temperature 140(2)
_cell_measurement_theta_max 28.75
_cell_measurement_theta_min 2.25
_cell_volume 5057.2(5)
_computing_cell_refinement 'Bruker SAINT'
_computing_data_collection 'Bruker APEX2'
_computing_data_reduction 'Bruker SAINT'
_computing_molecular_graphics 'Bruker SHELXTL'
_computing_publication_material 'Bruker SHELXTL'
_computing_structure_refinement 'SHELXL-2014/7 (Sheldrick, 2014)'
_computing_structure_solution 'SHELXS-97 (Sheldrick 2008)'
_diffrn_ambient_temperature 140(2)
_diffrn_measured_fraction_theta_full 0.999
_diffrn_measured_fraction_theta_max 0.997
_diffrn_measurement_device_type 'Bruker APEX-II CCD'
_diffrn_measurement_method '\f and \w scans'
_diffrn_radiation_type MoK\a
_diffrn_radiation_wavelength 0.71073
_diffrn_reflns_av_R_equivalents 0.1101
_diffrn_reflns_av_unetI/netI 0.0728
_diffrn_reflns_Laue_measured_fraction_full 0.999
_diffrn_reflns_Laue_measured_fraction_max 0.997
_diffrn_reflns_limit_h_max 19
_diffrn_reflns_limit_h_min -19
_diffrn_reflns_limit_k_max 24
_diffrn_reflns_limit_k_min -24
_diffrn_reflns_limit_l_max 25
_diffrn_reflns_limit_l_min -25
_diffrn_reflns_number 47771
_diffrn_reflns_point_group_measured_fraction_full 0.999
_diffrn_reflns_point_group_measured_fraction_max 0.997
_diffrn_reflns_theta_full 25.242
_diffrn_reflns_theta_max 28.773
_diffrn_reflns_theta_min 2.246
_exptl_absorpt_coefficient_mu 0.621
_exptl_absorpt_correction_T_max 0.930
_exptl_absorpt_correction_T_min 0.911
_exptl_absorpt_correction_type multi-scan
_exptl_absorpt_process_details MULTI-SCAN
_exptl_crystal_colour red
_exptl_crystal_density_diffrn 1.427
_exptl_crystal_description block
_exptl_crystal_F_000 2244.0
_exptl_crystal_size_max 0.46
_exptl_crystal_size_mid 0.14
_exptl_crystal_size_min 0.10
_refine_diff_density_max 0.836
_refine_diff_density_min -0.788
_refine_diff_density_rms 0.104
_refine_ls_extinction_method none
_refine_ls_goodness_of_fit_ref 1.026
_refine_ls_hydrogen_treatment constr
_refine_ls_matrix_type full
_refine_ls_number_parameters 322
_refine_ls_number_reflns 6566
_refine_ls_number_restraints 0
_refine_ls_restrained_S_all 1.026
_refine_ls_R_factor_all 0.1112
_refine_ls_R_factor_gt 0.0583
_refine_ls_shift/su_max 0.000
_refine_ls_shift/su_mean 0.000
_refine_ls_structure_factor_coef Fsqd
_refine_ls_weighting_details 'w=1/[\s^2^(Fo^2^)+(0.0462P)^2^+9.0535P] where P=(Fo^2^+2Fc^2^)/3'
_refine_ls_weighting_scheme calc
_refine_ls_wR_factor_gt 0.1114
_refine_ls_wR_factor_ref 0.1331
_reflns_Friedel_coverage 0.000
_reflns_number_gt 4261
_reflns_number_total 6566
_reflns_threshold_expression 'I > 2\s(I)'
_cod_data_source_file c8dt03862g2.cif
_cod_data_source_block AM1_a
_cod_depositor_comments
;
The following automatic conversions were performed:

'_exptl_absorpt_correction_type' value 'MULTI-SCAN' changed to
'multi-scan' according to
/home/data/users/saulius/crontab/automatic-downloads/rss-feeds/RSC/lib/dictionaries/cif_core.dic
dictionary named 'cif_core.dic' version 2.4.2 from 2011-04-26.

Automatic conversion script
Id: cif_fix_values 4973 2017-02-22 13:04:09Z antanas 

 Adding full bibliography for 7047872.cif.
;
_cod_database_code 7047872
_shelx_shelxl_version_number 2014/7
_shelx_space_group_comment
;
The symmetry employed for this shelxl refinement is uniquely defined
by the following loop, which should always be used as a source of
symmetry information in preference to the above space-group names.
They are only intended as comments.
;

loop_
_space_group_symop_operation_xyz
'x, y, z'
'-x+1/2, -y+1/2, z'
'-x, y+1/2, -z+1/2'
'x+1/2, -y, -z+1/2'
'-x, -y, -z'
'x-1/2, y-1/2, -z'
'x, -y-1/2, z-1/2'
'-x-1/2, y, z-1/2'

loop_
_atom_site_label
_atom_site_type_symbol
_atom_site_fract_x
_atom_site_fract_y
_atom_site_fract_z
_atom_site_U_iso_or_equiv
_atom_site_adp_type
_atom_site_occupancy
_atom_site_site_symmetry_order
_atom_site_calc_flag
_atom_site_refinement_flags_posn
_atom_site_refinement_flags_adp
_atom_site_refinement_flags_occupancy
Co1 Co 0.2500 0.2500 0.47977(3) 0.00988(13) Uani 1 2 d S T P
Cl1 Cl 0.2500 0.2500 0.35588(5) 0.0167(2) Uani 1 2 d S T P
P1 P 0.34704(5) 0.34639(4) 0.49105(4) 0.01216(17) Uani 1 1 d . . .
P2 P 0.14282(5) 0.34240(4) 0.48202(4) 0.01222(17) Uani 1 1 d . . .
Cl2 Cl 0.2500 0.7500 0.31276(6) 0.0332(3) Uani 1 2 d S T P
O2 O 0.21557(19) 0.69099(16) 0.27172(15) 0.0466(8) Uani 1 1 d . . .
C30 C 0.1994(2) 0.42464(16) 0.44662(15) 0.0138(6) Uani 1 1 d . . .
C25 C 0.2948(2) 0.42380(16) 0.44505(14) 0.0135(6) Uani 1 1 d . . .
C7 C 0.35273(19) 0.38139(17) 0.58011(15) 0.0148(6) Uani 1 1 d . . .
C13 C 0.03672(19) 0.34416(16) 0.43073(15) 0.0152(6) Uani 1 1 d . . .
C1 C 0.46429(19) 0.34262(16) 0.45998(15) 0.0140(6) Uani 1 1 d . . .
C19 C 0.10476(19) 0.36710(16) 0.56972(15) 0.0145(6) Uani 1 1 d . . .
C8 C 0.3255(2) 0.33590(17) 0.63456(16) 0.0187(6) Uani 1 1 d . . .
H8 H 0.3103 0.2859 0.6253 0.022 Uiso 1 1 calc R U .
C29 C 0.1517(2) 0.48521(17) 0.42017(16) 0.0195(7) Uani 1 1 d . . .
H29 H 0.0866 0.4868 0.4225 0.023 Uiso 1 1 calc R U .
C3 C 0.6272(2) 0.33097(18) 0.48015(17) 0.0223(7) Uani 1 1 d . . .
H3 H 0.6779 0.3296 0.5113 0.027 Uiso 1 1 calc R U .
C2 C 0.5390(2) 0.34211(17) 0.50589(16) 0.0185(6) Uani 1 1 d . . .
H2 H 0.5295 0.3494 0.5545 0.022 Uiso 1 1 calc R U .
C5 C 0.4790(2) 0.33343(17) 0.38880(15) 0.0174(6) Uani 1 1 d . . .
H5 H 0.4285 0.3337 0.3574 0.021 Uiso 1 1 calc R U .
C26 C 0.3430(2) 0.48201(17) 0.41409(16) 0.0191(7) Uani 1 1 d . . .
H26 H 0.4082 0.4809 0.4121 0.023 Uiso 1 1 calc R U .
C18 C 0.0437(2) 0.33944(17) 0.35787(15) 0.0188(6) Uani 1 1 d . . .
H18 H 0.1015 0.3300 0.3367 0.023 Uiso 1 1 calc R U .
C24 C 0.1283(2) 0.43365(17) 0.60105(16) 0.0209(7) Uani 1 1 d . . .
H24 H 0.1645 0.4686 0.5764 0.025 Uiso 1 1 calc R U .
C14 C -0.0480(2) 0.35949(18) 0.46054(17) 0.0205(7) Uani 1 1 d . . .
H14 H -0.0534 0.3634 0.5098 0.025 Uiso 1 1 calc R U .
C6 C 0.5677(2) 0.32390(17) 0.36360(17) 0.0197(7) Uani 1 1 d . . .
H6 H 0.5780 0.3188 0.3149 0.024 Uiso 1 1 calc R U .
C28 C 0.2003(2) 0.54328(18) 0.39026(16) 0.0219(7) Uani 1 1 d . . .
H28 H 0.1681 0.5847 0.3724 0.026 Uiso 1 1 calc R U .
C17 C -0.0342(2) 0.34855(18) 0.31651(17) 0.0235(7) Uani 1 1 d . . .
H17 H -0.0293 0.3447 0.2672 0.028 Uiso 1 1 calc R U .
C27 C 0.2953(2) 0.54103(18) 0.38642(16) 0.0220(7) Uani 1 1 d . . .
H27 H 0.3278 0.5802 0.3647 0.026 Uiso 1 1 calc R U .
C11 C 0.3766(2) 0.45479(18) 0.59493(17) 0.0233(7) Uani 1 1 d . . .
H11 H 0.3962 0.4867 0.5585 0.028 Uiso 1 1 calc R U .
C4 C 0.6411(2) 0.32188(18) 0.40946(17) 0.0229(7) Uani 1 1 d . . .
H4 H 0.7015 0.3142 0.3921 0.027 Uiso 1 1 calc R U .
C15 C -0.1249(2) 0.36917(18) 0.41866(19) 0.0255(8) Uani 1 1 d . . .
H15 H -0.1825 0.3800 0.4396 0.031 Uiso 1 1 calc R U .
C20 C 0.0509(2) 0.31705(18) 0.60656(16) 0.0231(7) Uani 1 1 d . . .
H20 H 0.0348 0.2713 0.5856 0.028 Uiso 1 1 calc R U .
C9 C 0.3202(2) 0.3627(2) 0.70252(17) 0.0281(8) Uani 1 1 d . . .
H9 H 0.3007 0.3314 0.7394 0.034 Uiso 1 1 calc R U .
C16 C -0.1185(2) 0.36320(18) 0.34681(18) 0.0237(7) Uani 1 1 d . . .
H16 H -0.1716 0.3691 0.3185 0.028 Uiso 1 1 calc R U .
C22 C 0.0205(3) 0.3330(2) 0.67327(17) 0.0298(8) Uani 1 1 d . . .
H22 H -0.0170 0.2988 0.6977 0.036 Uiso 1 1 calc R U .
C10 C 0.3435(3) 0.4347(2) 0.71602(18) 0.0339(9) Uani 1 1 d . . .
H10 H 0.3402 0.4532 0.7624 0.041 Uiso 1 1 calc R U .
C12 C 0.3716(3) 0.4803(2) 0.66244(18) 0.0340(9) Uani 1 1 d . . .
H12 H 0.3878 0.5300 0.6723 0.041 Uiso 1 1 calc R U .
C21 C 0.0449(3) 0.3989(2) 0.70428(17) 0.0307(8) Uani 1 1 d . . .
H21 H 0.0246 0.4097 0.7503 0.037 Uiso 1 1 calc R U .
C23 C 0.0985(3) 0.44895(19) 0.66867(17) 0.0279(8) Uani 1 1 d . . .
H23 H 0.1152 0.4941 0.6903 0.033 Uiso 1 1 calc R U .
O1 O 0.3229(4) 0.7238(3) 0.3529(3) 0.164(3) Uani 1 1 d . . .

loop_
_atom_site_aniso_label
_atom_site_aniso_U_11
_atom_site_aniso_U_22
_atom_site_aniso_U_33
_atom_site_aniso_U_23
_atom_site_aniso_U_13
_atom_site_aniso_U_12
Co1 0.0083(2) 0.0107(3) 0.0106(3) 0.000 0.000 -0.0013(2)
Cl1 0.0159(5) 0.0234(5) 0.0108(4) 0.000 0.000 0.0030(5)
P1 0.0105(3) 0.0132(4) 0.0128(4) 0.0011(3) -0.0011(3) -0.0022(3)
P2 0.0107(3) 0.0129(4) 0.0130(4) -0.0004(3) 0.0009(3) 0.0001(3)
Cl2 0.0500(8) 0.0284(6) 0.0210(5) 0.000 0.000 -0.0107(6)
O2 0.0407(16) 0.0495(18) 0.0495(18) -0.0258(14) 0.0032(13) -0.0091(14)
C30 0.0153(15) 0.0128(16) 0.0133(14) -0.0018(11) 0.0020(11) -0.0019(12)
C25 0.0180(15) 0.0118(15) 0.0106(14) -0.0004(11) -0.0023(11) -0.0004(12)
C7 0.0112(14) 0.0188(16) 0.0143(14) 0.0011(12) -0.0015(11) -0.0026(12)
C13 0.0123(14) 0.0147(16) 0.0187(15) -0.0001(12) -0.0031(11) -0.0001(12)
C1 0.0113(14) 0.0136(15) 0.0172(14) 0.0028(12) -0.0013(11) -0.0021(12)
C19 0.0118(14) 0.0155(15) 0.0161(15) -0.0015(12) 0.0013(11) 0.0036(12)
C8 0.0198(15) 0.0167(16) 0.0197(15) 0.0021(13) -0.0026(12) -0.0038(13)
C29 0.0207(16) 0.0164(17) 0.0214(16) -0.0017(13) -0.0010(13) 0.0022(13)
C3 0.0112(14) 0.0251(18) 0.0305(18) -0.0005(14) -0.0056(13) -0.0027(13)
C2 0.0162(14) 0.0194(16) 0.0199(15) -0.0003(13) -0.0027(12) -0.0050(13)
C5 0.0155(15) 0.0187(16) 0.0180(15) 0.0019(13) -0.0024(12) -0.0039(13)
C26 0.0161(15) 0.0192(17) 0.0219(16) 0.0036(13) -0.0008(13) -0.0038(13)
C18 0.0172(15) 0.0211(17) 0.0181(15) -0.0009(13) -0.0014(12) 0.0043(13)
C24 0.0276(17) 0.0159(16) 0.0191(15) -0.0004(13) 0.0035(13) 0.0005(14)
C14 0.0144(15) 0.0225(17) 0.0247(16) -0.0008(13) -0.0002(13) -0.0027(13)
C6 0.0189(16) 0.0185(17) 0.0216(16) 0.0005(13) 0.0044(13) -0.0041(13)
C28 0.0292(18) 0.0162(17) 0.0205(17) 0.0022(13) -0.0045(14) 0.0023(14)
C17 0.0246(17) 0.0209(18) 0.0249(17) -0.0018(14) -0.0070(14) 0.0009(14)
C27 0.0280(18) 0.0184(18) 0.0197(17) 0.0029(13) -0.0014(14) -0.0065(14)
C11 0.0323(19) 0.0177(17) 0.0198(16) 0.0011(13) -0.0040(14) -0.0088(14)
C4 0.0107(14) 0.0252(18) 0.0328(18) -0.0008(15) 0.0047(13) -0.0043(13)
C15 0.0082(15) 0.0249(18) 0.043(2) -0.0001(15) -0.0008(14) -0.0009(13)
C20 0.0276(18) 0.0205(17) 0.0211(16) -0.0043(13) 0.0069(14) -0.0009(14)
C9 0.0325(19) 0.036(2) 0.0159(16) 0.0059(14) -0.0018(14) -0.0050(16)
C16 0.0161(16) 0.0196(17) 0.0354(19) 0.0028(14) -0.0118(14) -0.0034(13)
C22 0.037(2) 0.027(2) 0.0253(18) 0.0052(15) 0.0121(15) -0.0022(16)
C10 0.048(2) 0.036(2) 0.0172(16) -0.0080(15) -0.0087(16) -0.0009(19)
C12 0.053(2) 0.0210(19) 0.0276(19) -0.0066(15) -0.0137(18) -0.0058(17)
C21 0.045(2) 0.029(2) 0.0183(17) -0.0010(14) 0.0108(15) 0.0068(17)
C23 0.041(2) 0.0198(18) 0.0226(17) -0.0064(14) 0.0041(15) 0.0002(16)
O1 0.203(5) 0.099(4) 0.190(5) 0.105(4) -0.169(4) -0.095(4)

loop_
_atom_type_symbol
_atom_type_description
_atom_type_scat_dispersion_real
_atom_type_scat_dispersion_imag
_atom_type_scat_source
C C 0.0033 0.0016 'International Tables Vol C Tables 4.2.6.8 and 6.1.1.4'
H H 0.0000 0.0000 'International Tables Vol C Tables 4.2.6.8 and 6.1.1.4'
O O 0.0106 0.0060 'International Tables Vol C Tables 4.2.6.8 and 6.1.1.4'
P P 0.1023 0.0942 'International Tables Vol C Tables 4.2.6.8 and 6.1.1.4'
Cl Cl 0.1484 0.1585 'International Tables Vol C Tables 4.2.6.8 and 6.1.1.4'
Co Co 0.3494 0.9721 'International Tables Vol C Tables 4.2.6.8 and 6.1.1.4'

loop_
_geom_angle_atom_site_label_1
_geom_angle_atom_site_label_2
_geom_angle_atom_site_label_3
_geom_angle
_geom_angle_site_symmetry_1
_geom_angle_site_symmetry_3
P1 Co1 P1 169.02(4) 2 .
P1 Co1 P2 81.86(3) 2 2
P1 Co1 P2 97.93(3) . 2
P1 Co1 P2 97.93(3) 2 .
P1 Co1 P2 81.86(3) . .
P2 Co1 P2 177.84(4) 2 .
P1 Co1 Cl1 95.49(2) 2 .
P1 Co1 Cl1 95.49(2) . .
P2 Co1 Cl1 91.08(2) 2 .
P2 Co1 Cl1 91.08(2) . .
C1 P1 C7 106.15(13) . .
C1 P1 C25 105.29(13) . .
C7 P1 C25 101.72(13) . .
C1 P1 Co1 122.00(10) . .
C7 P1 Co1 112.81(10) . .
C25 P1 Co1 106.78(10) . .
C19 P2 C13 103.49(13) . .
C19 P2 C30 106.09(13) . .
C13 P2 C30 99.58(14) . .
C19 P2 Co1 113.83(10) . .
C13 P2 Co1 125.29(10) . .
C30 P2 Co1 106.38(10) . .
O1 Cl2 O1 113.1(6) . 2_565
O1 Cl2 O2 107.1(2) . 2_565
O1 Cl2 O2 108.5(3) 2_565 2_565
O1 Cl2 O2 108.5(3) . .
O1 Cl2 O2 107.1(2) 2_565 .
O2 Cl2 O2 112.7(3) 2_565 .
C25 C30 C29 119.9(3) . .
C25 C30 P2 116.6(2) . .
C29 C30 P2 123.5(2) . .
C30 C25 C26 120.2(3) . .
C30 C25 P1 114.5(2) . .
C26 C25 P1 125.2(2) . .
C8 C7 C11 118.8(3) . .
C8 C7 P1 118.9(2) . .
C11 C7 P1 122.0(2) . .
C14 C13 C18 119.1(3) . .
C14 C13 P2 122.2(2) . .
C18 C13 P2 118.2(2) . .
C5 C1 C2 119.7(3) . .
C5 C1 P1 118.2(2) . .
C2 C1 P1 121.8(2) . .
C24 C19 C20 119.1(3) . .
C24 C19 P2 122.4(2) . .
C20 C19 P2 118.5(2) . .
C7 C8 C9 120.7(3) . .
C7 C8 H8 119.6 . .
C9 C8 H8 119.6 . .
C28 C29 C30 119.5(3) . .
C28 C29 H29 120.3 . .
C30 C29 H29 120.3 . .
C4 C3 C2 120.1(3) . .
C4 C3 H3 120.0 . .
C2 C3 H3 120.0 . .
C3 C2 C1 119.8(3) . .
C3 C2 H2 120.1 . .
C1 C2 H2 120.1 . .
C6 C5 C1 119.9(3) . .
C6 C5 H5 120.0 . .
C1 C5 H5 120.0 . .
C27 C26 C25 119.6(3) . .
C27 C26 H26 120.2 . .
C25 C26 H26 120.2 . .
C17 C18 C13 120.0(3) . .
C17 C18 H18 120.0 . .
C13 C18 H18 120.0 . .
C23 C24 C19 119.8(3) . .
C23 C24 H24 120.1 . .
C19 C24 H24 120.1 . .
C13 C14 C15 120.3(3) . .
C13 C14 H14 119.8 . .
C15 C14 H14 119.8 . .
C4 C6 C5 120.0(3) . .
C4 C6 H6 120.0 . .
C5 C6 H6 120.0 . .
C27 C28 C29 120.5(3) . .
C27 C28 H28 119.8 . .
C29 C28 H28 119.8 . .
C16 C17 C18 120.4(3) . .
C16 C17 H17 119.8 . .
C18 C17 H17 119.8 . .
C26 C27 C28 120.3(3) . .
C26 C27 H27 119.9 . .
C28 C27 H27 119.9 . .
C12 C11 C7 119.7(3) . .
C12 C11 H11 120.1 . .
C7 C11 H11 120.1 . .
C3 C4 C6 120.4(3) . .
C3 C4 H4 119.8 . .
C6 C4 H4 119.8 . .
C16 C15 C14 120.7(3) . .
C16 C15 H15 119.6 . .
C14 C15 H15 119.6 . .
C22 C20 C19 120.8(3) . .
C22 C20 H20 119.6 . .
C19 C20 H20 119.6 . .
C10 C9 C8 119.6(3) . .
C10 C9 H9 120.2 . .
C8 C9 H9 120.2 . .
C15 C16 C17 119.4(3) . .
C15 C16 H16 120.3 . .
C17 C16 H16 120.3 . .
C21 C22 C20 119.8(3) . .
C21 C22 H22 120.1 . .
C20 C22 H22 120.1 . .
C9 C10 C12 120.2(3) . .
C9 C10 H10 119.9 . .
C12 C10 H10 119.9 . .
C11 C12 C10 120.9(3) . .
C11 C12 H12 119.6 . .
C10 C12 H12 119.6 . .
C22 C21 C23 120.2(3) . .
C22 C21 H21 119.9 . .
C23 C21 H21 119.9 . .
C21 C23 C24 120.3(3) . .
C21 C23 H23 119.8 . .
C24 C23 H23 119.8 . .

loop_
_geom_bond_atom_site_label_1
_geom_bond_atom_site_label_2
_geom_bond_distance
_geom_bond_site_symmetry_2
Co1 P1 2.2579(7) 2
Co1 P1 2.2579(7) .
Co1 P2 2.2902(7) 2
Co1 P2 2.2902(7) .
Co1 Cl1 2.3727(10) .
P1 C1 1.809(3) .
P1 C7 1.822(3) .
P1 C25 1.823(3) .
P2 C19 1.824(3) .
P2 C13 1.831(3) .
P2 C30 1.833(3) .
Cl2 O1 1.394(4) .
Cl2 O1 1.394(4) 2_565
Cl2 O2 1.419(3) 2_565
Cl2 O2 1.419(3) .
C30 C25 1.391(4) .
C30 C29 1.395(4) .
C25 C26 1.399(4) .
C7 C8 1.387(4) .
C7 C11 1.405(4) .
C13 C14 1.388(4) .
C13 C18 1.402(4) .
C1 C5 1.390(4) .
C1 C2 1.399(4) .
C19 C24 1.390(4) .
C19 C20 1.392(4) .
C8 C9 1.391(4) .
C8 H8 0.9500 .
C29 C28 1.392(4) .
C29 H29 0.9500 .
C3 C4 1.379(5) .
C3 C2 1.391(4) .
C3 H3 0.9500 .
C2 H2 0.9500 .
C5 C6 1.390(4) .
C5 H5 0.9500 .
C26 C27 1.382(4) .
C26 H26 0.9500 .
C18 C17 1.392(4) .
C18 H18 0.9500 .
C24 C23 1.394(4) .
C24 H24 0.9500 .
C14 C15 1.388(4) .
C14 H14 0.9500 .
C6 C4 1.384(4) .
C6 H6 0.9500 .
C28 C27 1.386(4) .
C28 H28 0.9500 .
C17 C16 1.384(5) .
C17 H17 0.9500 .
C27 H27 0.9500 .
C11 C12 1.376(5) .
C11 H11 0.9500 .
C4 H4 0.9500 .
C15 C16 1.384(5) .
C15 H15 0.9500 .
C20 C22 1.383(4) .
C20 H20 0.9500 .
C9 C10 1.374(5) .
C9 H9 0.9500 .
C16 H16 0.9500 .
C22 C21 1.380(5) .
C22 H22 0.9500 .
C10 C12 1.380(5) .
C10 H10 0.9500 .
C12 H12 0.9500 .
C21 C23 1.378(5) .
C21 H21 0.9500 .
C23 H23 0.9500 .
